data_2008625
loop_
_publ_author_name
'Yong Cui'
'Fakun Zheng'
'Jiutong Chen'
'Jinshun Huang'

_publ_section_title
;
 Triquinolinium hexanitratolanthate(III) monohydrate
;
_journal_issue 6
_journal_name_full 'Acta Crystallographica Section C'
_journal_page_first IUC9900065
_journal_paper_doi 10.1107/S0108270199099333
_journal_volume 55
_journal_year 1999
_chemical_formula_iupac '(C9 H8 N)3 [La (N O3)6], H2 O'
_chemical_formula_sum 'C27 H26 La N9 O19'
_chemical_formula_weight 919.48
_chemical_name_systematic
;
Triquinolinium hexanitratolanthate(III) monohydrate
;
_space_group_IT_number 14
_symmetry_cell_setting monoclinic
_symmetry_space_group_name_Hall '-P 2yn'
_symmetry_space_group_name_H-M 'P 1 21/n 1'
_audit_creation_method SHELXL
_cell_angle_alpha 90
_cell_angle_beta 106.193(6)
_cell_angle_gamma 90
_cell_formula_units_Z 4
_cell_length_a 11.9149(5)
_cell_length_b 16.8717(6)
_cell_length_c 18.1365(4)
_cell_measurement_reflns_used 5410
_cell_measurement_temperature 293(2)
_cell_measurement_theta_max 25.04
_cell_measurement_theta_min 1.68
_cell_volume 3501.2(2)
_computing_cell_refinement 'SMART and SAINT (Simens, 1995)'
_computing_data_collection 'SMART (Simens, 1995)'
_computing_data_reduction 'SAINT (Simens, 1995)'
_computing_molecular_graphics 'SHELXTL/PC (Sheldrick, 1994)'
_computing_publication_material SHELXTL/PC
_computing_structure_refinement 'SHELXL93 (Sheldrick, 1993)'
_computing_structure_solution 'SHELXS86 (Sheldrick, 1990)'
_diffrn_ambient_temperature 293(2)
_diffrn_measurement_device 'Siemens SMART CCD'
_diffrn_measurement_method \w/
_diffrn_radiation_monochromator graphite
_diffrn_radiation_source 'fine-focus sealed tube'
_diffrn_radiation_type MoK\a
_diffrn_radiation_wavelength 0.71073
_diffrn_reflns_av_R_equivalents 0.021
_diffrn_reflns_av_sigmaI/netI 0.0258
_diffrn_reflns_limit_h_max 14
_diffrn_reflns_limit_h_min -10
_diffrn_reflns_limit_k_max 20
_diffrn_reflns_limit_k_min -20
_diffrn_reflns_limit_l_max 18
_diffrn_reflns_limit_l_min -21
_diffrn_reflns_number 17166
_diffrn_reflns_theta_max 25.04
_diffrn_reflns_theta_min 1.68
_exptl_absorpt_coefficient_mu 1.316
_exptl_absorpt_correction_T_max 0.877
_exptl_absorpt_correction_T_min 0.761
_exptl_absorpt_correction_type multi-scan
_exptl_absorpt_process_details '(SADABS; Sheldrick, 1996)'
_exptl_crystal_colour colorless
_exptl_crystal_density_diffrn 1.744
_exptl_crystal_description trigonal
_exptl_crystal_F_000 1840
_exptl_crystal_size_max 0.15
_exptl_crystal_size_mid 0.12
_exptl_crystal_size_min 0.10
_refine_diff_density_max 0.409
_refine_diff_density_min -0.446
_refine_ls_extinction_method none
_refine_ls_goodness_of_fit_all 1.153
_refine_ls_goodness_of_fit_ref 1.171
_refine_ls_hydrogen_treatment mixed
_refine_ls_matrix_type full
_refine_ls_number_parameters 505
_refine_ls_number_reflns 6146
_refine_ls_number_restraints 0
_refine_ls_restrained_S_all 1.153
_refine_ls_restrained_S_obs 1.171
_refine_ls_R_factor_all 0.036
_refine_ls_R_factor_gt 0.029
_refine_ls_shift/esd_mean 0.000
_refine_ls_shift/su_max 0.001
_refine_ls_structure_factor_coef Fsqd
_refine_ls_weighting_details 'w = 1/[\s^2^(Fo^2^)+(0.0243P)^2^+2.1669P] where P = (Fo^2^+2Fc^2^)/3'
_refine_ls_weighting_scheme calc
_refine_ls_wR_factor_all 0.066
_refine_ls_wR_factor_ref 0.064
_reflns_number_gt 5506
_reflns_number_total 6146
_reflns_observed_criterion I>2\s(I)
_cod_data_source_file qa0127.cif
_cod_data_source_block QA0127
_cod_depositor_comments
;
The following automatic conversions were performed:

'_refine_ls_weighting_scheme' value 'calc w =
1/[\s^2^(Fo^2^)+(0.0243P)^2^+2.1669P] where P = (Fo^2^+2Fc^2^)/3' was
changed to 'calc'. New tag '_refine_ls_weighting_details' was
created. The value of the new tag was set to 'w =
1/[\s^2^(Fo^2^)+(0.0243P)^2^+2.1669P] where P = (Fo^2^+2Fc^2^)/3'.

Automatic conversion script
Id: cif_fix_values 3143 2015-03-26 13:38:13Z robertas 
;
_cod_original_sg_symbol_H-M 'P 21/n'
_cod_database_code 2008625

loop_
_symmetry_equiv_pos_as_xyz
'x, y, z'
'-x+1/2, y+1/2, -z+1/2'
'-x, -y, -z'
'x-1/2, -y-1/2, z-1/2'

loop_
_atom_site_aniso_label
_atom_site_aniso_U_11
_atom_site_aniso_U_22
_atom_site_aniso_U_33
_atom_site_aniso_U_12
_atom_site_aniso_U_13
_atom_site_aniso_U_23
La .03340(9) .04207(10) .03350(10) .00159(7) .00858(6) -.00279(7)
O1 .0492(12) .0712(15) .0377(12) .0182(11) .0106(10) .0060(11)
O2 .0568(14) .077(2) .0389(12) .0176(12) .0124(10) .0062(11)
O3 .108(3) .193(4) .074(2) .106(3) .032(2) .018(2)
O4 .0543(14) .082(2) .0498(14) .0019(12) .0118(11) .0132(12)
O5 .0451(12) .072(2) .0448(13) -.0045(11) .0097(10) .0047(12)
O6 .084(2) .111(2) .105(3) -.038(2) .041(2) .021(2)
O7 .0517(13) .0489(13) .0588(14) -.0054(10) .0240(11) -.0019(10)
O8 .0562(13) .0475(13) .073(2) -.0106(11) .0316(12) -.0121(11)
O9 .113(2) .069(2) .154(3) -.014(2) .088(2) -.049(2)
O10 .0579(14) .0492(13) .0576(14) .0054(11) .0169(11) -.0086(11)
O11 .0437(12) .0518(13) .067(2) -.0012(10) .0125(10) -.0093(11)
O12 .084(2) .066(2) .101(2) -.032(2) .017(2) -.024(2)
O13 .0593(14) .0584(14) .0437(13) .0195(11) .0026(10) -.0072(10)
O14 .0500(12) .0502(12) .0469(13) .0097(10) .0038(10) -.0089(10)
O15 .091(2) .075(2) .0448(15) .0219(15) -.0127(13) .0001(13)
O16 .0480(12) .0470(12) .0479(13) -.0067(10) .0112(10) -.0027(10)
O17 .0559(13) .0556(13) .0401(12) -.0158(10) .0108(10) .0015(10)
O18 .076(2) .084(2) .0360(13) -.0085(14) .0151(11) .0091(12)
O19 .0587(14) .071(2) .070(2) -.0026(12) .0191(12) -.0221(13)
N1 .048(2) .080(2) .047(2) .0228(15) .0137(13) .0040(15)
N2 .051(2) .064(2) .057(2) -.0059(14) .0259(14) -.0008(15)
N3 .056(2) .049(2) .060(2) -.0033(13) .0240(14) -.0126(13)
N4 .056(2) .050(2) .045(2) -.0082(14) .0107(13) -.0079(13)
N5 .0464(15) .050(2) .043(2) .0032(13) .0010(12) -.0038(13)
N6 .0446(14) .049(2) .0402(15) .0015(12) .0153(11) .0012(12)
N7 .049(2) .0450(15) .075(2) .0006(12) .0211(15) -.0106(14)
N8 .0435(14) .0426(14) .0449(15) -.0034(11) .0130(11) -.0025(11)
N9 .057(2) .054(2) .049(2) -.0081(14) .0201(13) -.0018(13)
C11 .071(2) .059(2) .063(2) -.018(2) .030(2) -.012(2)
C12 .059(2) .059(2) .057(2) -.012(2) .011(2) .008(2)
C13 .039(2) .044(2) .069(2) -.0016(14) .013(2) .007(2)
C14 .037(2) .0300(14) .057(2) -.0062(12) .0107(14) -.0050(13)
C15 .049(2) .054(2) .061(2) -.007(2) .019(2) -.012(2)
C16 .067(2) .084(3) .057(2) -.011(2) .015(2) -.011(2)
C17 .077(3) .083(3) .056(2) -.001(2) -.004(2) .008(2)
C18 .045(2) .060(2) .080(3) .009(2) .003(2) .003(2)
C19 .044(2) .0322(15) .061(2) -.0055(12) .0148(15) -.0065(14)
C21 .060(2) .055(2) .060(2) -.004(2) .024(2) .008(2)
C22 .077(2) .077(2) .040(2) .000(2) .020(2) .005(2)
C23 .054(2) .068(2) .043(2) .003(2) .0048(15) -.008(2)
C24 .0351(15) .043(2) .047(2) .0062(12) .0100(13) -.0031(13)
C25 .039(2) .046(2) .073(2) -.0025(14) .013(2) -.008(2)
C26 .059(2) .047(2) .084(3) .002(2) .035(2) .010(2)
C27 .066(2) .053(2) .057(2) .012(2) .030(2) .013(2)
C28 .056(2) .047(2) .042(2) .0050(15) .0139(14) -.0021(14)
C29 .0371(15) .0354(14) .043(2) .0064(12) .0123(12) -.0006(12)
C31 .054(2) .064(2) .070(2) -.003(2) .015(2) .008(2)
C32 .052(2) .063(2) .107(4) .003(2) .037(2) .004(2)
C33 .071(2) .068(2) .088(3) -.022(2) .053(2) -.025(2)
C34 .056(2) .056(2) .052(2) -.025(2) .022(2) -.007(2)
C35 .093(3) .098(3) .044(2) -.049(3) .009(2) .004(2)
C36 .075(3) .102(4) .081(3) -.040(3) -.012(3) .036(3)
C37 .051(2) .062(2) .132(5) -.004(2) .017(3) .038(3)
C38 .058(2) .050(2) .094(3) -.005(2) .037(2) .004(2)
C39 .041(2) .042(2) .048(2) -.0121(13) .0182(14) .0006(14)

loop_
_atom_site_label
_atom_site_fract_x
_atom_site_fract_y
_atom_site_fract_z
_atom_site_U_iso_or_equiv
_atom_site_thermal_displace_type
_atom_site_calc_flag
_atom_site_refinement_flags
_atom_site_occupancy
_atom_site_disorder_group
_atom_site_type_symbol
La .438336(13) .111855(10) .252923(9) .03648(6) Uani d . 1 . La
O1 .3013(2) .18866(14) .32623(12) .0530(6) Uani d . 1 . O
O2 .2592(2) .21339(15) .20536(13) .0576(6) Uani d . 1 . O
O3 .1617(3) .2684(3) .2746(2) .1236(15) Uani d . 1 . O
O4 .3553(2) .0077(2) .33539(14) .0627(6) Uani d . 1 . O
O5 .2336(2) .04260(14) .22919(13) .0546(6) Uani d . 1 . O
O6 .1848(3) -.0471(2) .2987(2) .0972(10) Uani d . 1 . O
O7 .4486(2) -.03492(12) .20246(13) .0514(5) Uani d . 1 . O
O8 .5785(2) .04413(13) .18238(14) .0563(6) Uani d . 1 . O
O9 .5723(3) -.0780(2) .1457(2) .1017(12) Uani d . 1 . O
O10 .5015(2) .26164(13) .28186(13) .0548(6) Uani d . 1 . O
O11 .6418(2) .18518(13) .27401(14) .0546(6) Uani d . 1 . O
O12 .6766(3) .3085(2) .3040(2) .0852(9) Uani d . 1 . O
O13 .5346(2) .13202(14) .40070(13) .0562(6) Uani d . 1 . O
O14 .6044(2) .03302(13) .35290(12) .0510(5) Uani d . 1 . O
O15 .6583(2) .0529(2) .47558(14) .0765(8) Uani d . 1 . O
O16 .4392(2) .19359(12) .12627(12) .0481(5) Uani d . 1 . O
O17 .3285(2) .09092(13) .10292(12) .0510(5) Uani d . 1 . O
O18 .3472(2) .1634(2) .00871(13) .0655(7) Uani d . 1 . O
O19 .7248(2) .19008(15) .57106(15) .0663(7) Uani d . 1 . O
N1 .2385(2) .2247(2) .2687(2) .0580(7) Uani d . 1 . N
N2 .2562(2) -.0005(2) .2880(2) .0549(7) Uani d . 1 . N
N3 .5337(2) -.0239(2) .1758(2) .0535(7) Uani d . 1 . N
N4 .6089(2) .2533(2) .2874(2) .0512(7) Uani d . 1 . N
N5 .6003(2) .0720(2) .4112(2) .0489(6) Uani d . 1 . N
N6 .3714(2) .1508(2) .07720(14) .0440(6) Uani d . 1 . N
N7 .9408(2) .1404(2) .5670(2) .0552(7) Uani d . 1 . N
N8 .1963(2) .00422(14) -.02469(15) .0435(6) Uani d . 1 . N
N9 .2312(2) .2544(2) .4537(2) .0524(7) Uani d . 1 . N
C11 1.0101(3) .1206(2) .6341(2) .0622(9) Uani d . 1 . C
C12 1.1163(3) .0837(2) .6406(2) .0595(9) Uani d . 1 . C
C13 1.1474(3) .0675(2) .5749(2) .0510(8) Uani d . 1 . C
C14 1.0744(2) .0894(2) .5030(2) .0420(7) Uani d . 1 . C
C15 1.1028(3) .0751(2) .4338(2) .0543(8) Uani d . 1 . C
C16 1.0299(4) .0997(2) .3664(2) .0700(10) Uani d . 1 . C
C17 .9254(4) .1389(3) .3645(2) .0767(12) Uani d . 1 . C
C18 .8941(3) .1532(2) .4293(2) .0650(10) Uani d . 1 . C
C19 .9690(3) .1282(2) .5000(2) .0458(7) Uani d . 1 . C
C21 .1945(3) .0190(2) -.0966(2) .0568(8) Uani d . 1 . C
C22 .1190(3) -.0223(2) -.1556(2) .0637(9) Uani d . 1 . C
C23 .0458(3) -.0771(2) -.1396(2) .0566(9) Uani d . 1 . C
C24 .0465(2) -.0932(2) -.0639(2) .0418(7) Uani d . 1 . C
C25 -.0269(3) -.1492(2) -.0428(2) .0531(8) Uani d . 1 . C
C26 -.0193(3) -.1625(2) .0317(2) .0602(9) Uani d . 1 . C
C27 .0612(3) -.1208(2) .0896(2) .0561(9) Uani d . 1 . C
C28 .1326(3) -.0651(2) .0722(2) .0482(7) Uani d . 1 . C
C29 .1259(2) -.0512(2) -.0045(2) .0382(6) Uani d . 1 . C
C31 .1482(3) .3071(2) .4452(2) .0632(9) Uani d . 1 . C
C32 .1199(3) .3377(2) .5074(3) .0710(11) Uani d . 1 . C
C33 .1791(4) .3128(2) .5794(3) .0695(11) Uani d . 1 . C
C34 .2692(3) .2559(2) .5894(2) .0532(8) Uani d . 1 . C
C35 .3333(4) .2277(3) .6610(2) .0807(13) Uani d . 1 . C
C36 .4183(4) .1734(3) .6655(3) .093(2) Uani d . 1 . C
C37 .4436(3) .1450(3) .6005(4) .0837(14) Uani d . 1 . C
C38 .3820(3) .1700(2) .5284(3) .0641(10) Uani d . 1 . C
C39 .2940(3) .2266(2) .5236(2) .0429(7) Uani d . 1 . C
H7 .8743 .1761 .5548 .050 Uiso d . 1 . H
H8 .2432 .0400 .0131 .050 Uiso d . 1 . H
H9 .2468 .2379 .4041 .050 Uiso d . 1 . H
H11 .9908 .1425 .6853 .050 Uiso d . 1 . H
H12 1.1785 .0826 .6968 .050 Uiso d . 1 . H
H13 1.2224 .0418 .5783 .050 Uiso d . 1 . H
H15 1.1764 .0383 .4339 .050 Uiso d . 1 . H
H16 1.0553 .0776 .3141 .050 Uiso d . 1 . H
H17 .8626 .1574 .3117 .050 Uiso d . 1 . H
H18 .8209 .1784 .4311 .050 Uiso d . 1 . H
H19a .6858 .1404 .5563 .050 Uiso d . 1 . H
H19b .7293 .2015 .6238 .050 Uiso d . 1 . H
H21 .2504 .0624 -.1020 .050 Uiso d . 1 . H
H22 .1207 -.0170 -.2076 .050 Uiso d . 1 . H
H23 -.0147 -.0975 -.1805 .050 Uiso d . 1 . H
H25 -.0796 -.1780 -.0827 .050 Uiso d . 1 . H
H26 -.0671 -.2013 .0525 .050 Uiso d . 1 . H
H27 .0602 -.1226 .1450 .050 Uiso d . 1 . H
H28 .1881 -.0424 .1120 .050 Uiso d . 1 . H
H31 .1054 .3176 .3914 .050 Uiso d . 1 . H
H32 .0442 .3790 .4899 .050 Uiso d . 1 . H
H33 .1558 .3424 .6211 .050 Uiso d . 1 . H
H35 .3288 .2223 .7074 .050 Uiso d . 1 . H
H36 .4597 .1627 .7238 .050 Uiso d . 1 . H
H37 .5012 .1023 .6077 .050 Uiso d . 1 . H
H38 .3962 .1586 .4786 .050 Uiso d . 1 . H

loop_
_atom_type_symbol
_atom_type_description
_atom_type_scat_dispersion_real
_atom_type_scat_dispersion_imag
_atom_type_scat_source
C C 0.0033 0.0016 'International Tables Vol C Tables 4.2.6.8 and 6.1.1.4'
H H 0.0000 0.0000 'International Tables Vol C Tables 4.2.6.8 and 6.1.1.4'
N N 0.0061 0.0033 'International Tables Vol C Tables 4.2.6.8 and 6.1.1.4'
O O 0.0106 0.0060 'International Tables Vol C Tables 4.2.6.8 and 6.1.1.4'
La La -0.2871 2.4523 'International Tables Vol C Tables 4.2.6.8 and 6.1.1.4'

loop_
_geom_angle_atom_site_label_1
_geom_angle_atom_site_label_2
_geom_angle_atom_site_label_3
_geom_angle_site_symmetry_1
_geom_angle_site_symmetry_3
_geom_angle
_geom_angle_publ_flag
O13 La O5 . . 110.22(7) yes
O13 La O8 . . 113.37(7) yes
O5 La O8 . . 114.40(7) yes
O13 La O14 . . 48.26(6) yes
O5 La O14 . . 111.83(7) yes
O8 La O14 . . 70.09(7) yes
O13 La O10 . . 69.82(7) yes
O5 La O10 . . 131.00(7) yes
O8 La O10 . . 109.09(7) yes
O14 La O10 . . 103.16(7) yes
O13 La O11 . . 70.80(8) yes
O5 La O11 . . 178.28(7) yes
O8 La O11 . . 66.05(7) yes
O14 La O11 . . 69.89(7) yes
O10 La O11 . . 47.81(7) yes
O13 La O7 . . 115.06(7) yes
O5 La O7 . . 70.05(7) yes
O8 La O7 . . 48.00(6) yes
O14 La O7 . . 70.68(7) yes
O10 La O7 . . 157.07(7) yes
O11 La O7 . . 110.89(7) yes
O13 La O4 . . 68.79(8) yes
O5 La O4 . . 47.73(7) yes
O8 La O4 . . 111.80(7) yes
O14 La O4 . . 66.90(7) yes
O10 La O4 . . 130.27(8) yes
O11 La O4 . . 133.85(7) yes
O7 La O4 . . 68.85(7) yes
O13 La O16 . . 134.63(7) yes
O5 La O16 . . 108.26(7) yes
O8 La O16 . . 69.65(7) yes
O14 La O16 . . 131.77(7) yes
O10 La O16 . . 67.05(7) yes
O11 La O16 . . 70.24(7) yes
O7 La O16 . . 99.95(7) yes
O4 La O16 . . 155.34(7) yes
O13 La O2 . . 109.08(7) yes
O5 La O2 . . 67.23(8) yes
O8 La O2 . . 132.56(7) yes
O14 La O2 . . 156.71(7) yes
O10 La O2 . . 67.11(7) yes
O11 La O2 . . 111.19(7) yes
O7 La O2 . . 126.40(7) yes
O4 La O2 . . 102.37(7) yes
O16 La O2 . . 65.75(7) yes
O13 La O17 . . 176.95(7) yes
O5 La O17 . . 66.99(7) yes
O8 La O17 . . 69.36(7) yes
O14 La O17 . . 133.45(7) yes
O10 La O17 . . 110.90(7) yes
O11 La O17 . . 111.96(7) yes
O7 La O17 . . 65.51(7) yes
O4 La O17 . . 109.14(7) yes
O16 La O17 . . 47.09(6) yes
O2 La O17 . . 68.91(7) yes
O13 La O1 . . 65.69(6) yes
O5 La O1 . . 68.52(7) yes
O8 La O1 . . 176.91(7) yes
O14 La O1 . . 110.07(6) yes
O10 La O1 . . 67.83(7) yes
O11 La O1 . . 111.00(7) yes
O7 La O1 . . 135.08(7) yes
O4 La O1 . . 70.80(7) yes
O16 La O1 . . 108.76(6) yes
O2 La O1 . . 46.98(6) yes
O17 La O1 . . 111.66(7) yes
N1 O1 H9 . . 99.1 no
N1 O1 La . . 97.1(2) no
H9 O1 La . . 162.09 no
N1 O1 N9 . . 103.9(2) no
H9 O1 N9 . . 4.85 no
La O1 N9 . . 157.73(10) no
N1 O2 La . . 98.3(2) no
N2 O4 La . . 96.5(2) no
N2 O5 La . . 98.6(2) no
N3 O7 La . . 96.6(2) no
N3 O8 La . . 97.6(2) no
N4 O10 La . . 97.8(2) no
N4 O11 La . . 97.6(2) no
N5 O13 La . . 97.2(2) no
N5 O14 La . . 96.7(2) no
N5 O15 H19a . . 115.5 no
N5 O15 O19 . . 110.6(2) no
H19a O15 O19 . . 11.56 no
N6 O16 La . . 99.0(2) no
N6 O17 H8 . . 102.7 no
N6 O17 La . . 97.7(2) no
H8 O17 La . . 158.85 no
N6 O17 N8 . . 107.4(2) no
H8 O17 N8 . . 4.69 no
La O17 N8 . . 154.22(10) no
H7 O19 N7 . . 12.81 no
H7 O19 O2 . 4_666 106.54 no
N7 O19 O2 . 4_666 106.58(11) no
H7 O19 O15 . . 85.36 no
N7 O19 O15 . . 80.77(10) no
O2 O19 O15 4_666 . 157.39(13) no
H7 O19 H19a . . 104.5 no
N7 O19 H19a . . 96.4 no
O2 O19 H19a 4_666 . 132.7 no
O15 O19 H19a . . 25.24 no
H7 O19 H19b . . 112.6 no
N7 O19 H19b . . 107.2 no
O2 O19 H19b 4_666 . 23.83 no
O15 O19 H19b . . 133.8 no
H19a O19 H19b . . 109.9 no
O3 N1 O2 . . 121.7(3) no
O3 N1 O1 . . 120.8(3) no
O2 N1 O1 . . 117.6(3) no
O6 N2 O5 . . 121.2(3) no
O6 N2 O4 . . 121.8(3) no
O5 N2 O4 . . 117.0(3) no
O9 N3 O7 . . 120.6(3) no
O9 N3 O8 . . 121.6(3) no
O7 N3 O8 . . 117.8(3) no
O9 N3 La . . 179.4(3) no
O7 N3 La . . 59.42(14) no
O8 N3 La . . 58.39(14) no
O12 N4 O11 . . 121.8(3) no
O12 N4 O10 . . 121.5(3) no
O11 N4 O10 . . 116.7(2) no
O15 N5 O14 . . 121.4(3) no
O15 N5 O13 . . 121.1(3) no
O14 N5 O13 . . 117.5(2) no
O15 N5 La . . 175.1(2) no
O14 N5 La . . 59.16(14) no
O13 N5 La . . 58.57(14) no
O18 N6 O16 . . 123.3(3) no
O18 N6 O17 . . 120.5(3) no
O16 N6 O17 . . 116.2(2) no
C11 N7 C19 . . 122.8(3) no
C11 N7 O19 . . 114.2(2) no
C19 N7 O19 . . 122.6(2) no
C11 N7 H7 . . 129.4 no
C19 N7 H7 . . 106.1 no
O19 N7 H7 . . 25.71 no
C21 N8 C29 . . 123.2(3) no
C21 N8 O17 . . 124.3(2) no
C29 N8 O17 . . 112.2(2) no
C21 N8 H8 . . 115.4 no
C29 N8 H8 . . 120.8 no
O17 N8 H8 . . 9.12 no
C31 N9 C39 . . 123.0(3) no
C31 N9 O1 . . 123.1(2) no
C39 N9 O1 . . 114.0(2) no
C31 N9 H9 . . 113.9 no
C39 N9 H9 . . 123.1 no
O1 N9 H9 . . 9.20 no
N7 C11 C12 . . 121.2(3) no
N7 C11 H11 . . 118.7 no
C12 C11 H11 . . 119.2 no
C13 C12 C11 . . 118.6(3) no
C13 C12 H12 . . 122.4 no
C11 C12 H12 . . 117.3 no
C12 C13 C14 . . 120.6(3) no
C12 C13 H13 . . 119.9 no
C14 C13 H13 . . 119.5 no
C13 C14 C19 . . 118.4(3) no
C13 C14 C15 . . 122.9(3) no
C19 C14 C15 . . 118.7(3) no
C16 C15 C14 . . 119.9(3) no
C16 C15 H15 . . 119.8 no
C14 C15 H15 . . 119.8 no
C15 C16 C17 . . 120.6(4) no
C15 C16 H16 . . 113.6 no
C17 C16 H16 . . 125.2 no
C18 C17 C16 . . 121.4(4) no
C18 C17 H17 . . 115.4 no
C16 C17 H17 . . 123.1 no
C17 C18 C19 . . 118.8(3) no
C17 C18 H18 . . 124.8 no
C19 C18 H18 . . 116.4 no
N7 C19 C14 . . 118.4(3) no
N7 C19 C18 . . 121.0(3) no
C14 C19 C18 . . 120.5(3) no
N8 C21 C22 . . 119.9(3) no
N8 C21 H21 . . 113.7 no
C22 C21 H21 . . 126.4 no
C23 C22 C21 . . 119.8(3) no
C23 C22 H22 . . 117.9 no
C21 C22 H22 . . 122.1 no
C22 C23 C24 . . 121.0(3) no
C22 C23 H23 . . 118.4 no
C24 C23 H23 . . 119.7 no
C23 C24 C25 . . 124.3(3) no
C23 C24 C29 . . 118.1(3) no
C25 C24 C29 . . 117.6(3) no
C26 C25 C24 . . 120.7(3) no
C26 C25 H25 . . 121.6 no
C24 C25 H25 . . 117.6 no
C25 C26 C27 . . 120.6(3) no
C25 C26 H26 . . 126.7 no
C27 C26 H26 . . 112.7 no
C28 C27 C26 . . 121.0(3) no
C28 C27 H27 . . 115.6 no
C26 C27 H27 . . 122.5 no
C27 C28 C29 . . 118.8(3) no
C27 C28 H28 . . 117.8 no
C29 C28 H28 . . 123.1 no
N8 C29 C28 . . 120.8(3) no
N8 C29 C24 . . 118.0(3) no
C28 C29 C24 . . 121.2(3) no
N9 C31 C32 . . 121.0(4) no
N9 C31 H31 . . 113.9 no
C32 C31 H31 . . 124.9 no
C31 C32 C33 . . 119.5(4) no
C31 C32 H32 . . 111.7 no
C33 C32 H32 . . 128.8 no
C32 C33 C34 . . 120.2(3) no
C32 C33 H33 . . 112.9 no
C34 C33 H33 . . 126.7 no
C35 C34 C39 . . 118.9(4) no
C35 C34 C33 . . 123.4(4) no
C39 C34 C33 . . 117.6(3) no
C36 C35 C34 . . 119.6(4) no
C36 C35 H35 . . 96.9 no
C34 C35 H35 . . 141.1 no
C35 C36 C37 . . 121.5(4) no
C35 C36 H36 . . 108.1 no
C37 C36 H36 . . 130.3 no
C38 C37 C36 . . 121.2(4) no
C38 C37 H37 . . 121.5 no
C36 C37 H37 . . 117.0 no
C37 C38 C39 . . 117.4(4) no
C37 C38 H38 . . 129.1 no
C39 C38 H38 . . 113.2 no
N9 C39 C34 . . 118.8(3) no
N9 C39 C38 . . 119.9(3) no
C34 C39 C38 . . 121.3(3) o

loop_
_geom_bond_atom_site_label_1
_geom_bond_atom_site_label_2
_geom_bond_site_symmetry_2
_geom_bond_distance
_geom_bond_publ_flag
La O13 . 2.627(2) yes
La O5 . 2.629(2) yes
La O8 . 2.632(2) yes
La O14 . 2.640(2) yes
La O10 . 2.647(2) yes
La O11 . 2.653(2) yes
La O7 . 2.655(2) yes
La O4 . 2.670(2) yes
La O16 . 2.682(2) yes
La O2 . 2.685(2) yes
La O17 . 2.693(2) yes
La O1 . 2.706(2) yes
O1 N1 . 1.259(3) no
O1 H9 . 1.902 no
O1 N9 . 2.889(3) no
O2 N1 . 1.254(3) no
O3 N1 . 1.203(4) no
O4 N2 . 1.260(4) no
O5 N2 . 1.256(3) no
O6 N2 . 1.213(4) no
O7 N3 . 1.253(3) no
O8 N3 . 1.258(3) no
O9 N3 . 1.217(4) no
O10 N4 . 1.263(3) no
O11 N4 . 1.260(3) no
O12 N4 . 1.214(3) no
O13 N5 . 1.262(3) no
O14 N5 . 1.258(3) no
O15 N5 . 1.223(3) no
O15 H19a . 2.040 no
O15 O19 . 2.866(4) no
O16 N6 . 1.251(3) no
O17 N6 . 1.277(3) no
O17 H8 . 1.871 no
O17 N8 . 2.818(3) no
O18 N6 . 1.213(3) no
O19 H7 . 1.899 no
O19 N7 . 2.726(4) no
O19 O2 4_666 2.863(3) no
O19 H19a . .959 no
O19 H19b . .962 no
N7 C11 . 1.309(5) no
N7 C19 . 1.365(4) no
N7 H7 . .970 no
N8 C21 . 1.321(4) no
N8 C29 . 1.373(4) no
N8 H8 . .966 no
N9 C31 . 1.307(5) no
N9 C39 . 1.363(4) no
N9 H9 . 1.007 no
C11 C12 . 1.385(5) no
C11 H11 . 1.082 no
C12 C13 . 1.371(5) no
C12 H12 . 1.080 no
C13 C14 . 1.402(5) no
C13 H13 . .979 no
C14 C19 . 1.404(4) no
C14 C15 . 1.408(5) no
C15 C16 . 1.353(5) no
C15 H15 . 1.074 no
C16 C17 . 1.402(6) no
C16 H16 . 1.136 no
C17 C18 . 1.350(6) no
C17 H17 . 1.084 no
C18 C19 . 1.406(5) no
C18 H18 . .980 no
C21 C22 . 1.380(5) no
C21 H21 . 1.013 no
C22 C23 . 1.358(5) no
C22 H22 . .953 no
C23 C24 . 1.397(5) no
C23 H23 . .943 no
C24 C25 . 1.410(5) no
C24 C29 . 1.410(4) no
C25 C26 . 1.346(5) no
C25 H25 . .950 no
C26 C27 . 1.398(5) no
C26 H26 . 1.008 no
C27 C28 . 1.362(5) no
C27 H27 . 1.009 no
C28 C29 . 1.391(4) no
C28 H28 . .916 no
C31 C32 . 1.365(6) no
C31 H31 . .983 no
C32 C33 . 1.366(6) no
C32 H32 . 1.113 no
C33 C34 . 1.415(5) no
C33 H33 . 1.008 no
C34 C35 . 1.393(5) no
C34 C39 . 1.398(4) no
C35 C36 . 1.352(7) no
C35 H35 . .862 no
C36 C37 . 1.381(7) no
C36 H36 . 1.051 no
C37 C38 . 1.375(6) no
C37 H37 . .978 no
C38 C39 . 1.402(5) no
C38 H38 . .983 no

loop_
_geom_hbond_atom_site_label_D
_geom_hbond_atom_site_label_H
_geom_hbond_atom_site_label_A
_geom_hbond_site_symmetry_A
_geom_hbond_distance_DH
_geom_hbond_distance_HA
_geom_hbond_distance_DA
_geom_hbond_angle_DHA
_geom_hbond_publ_flag
N7 H7 O19 . 0.970 1.899 2.726(4) 141.58 yes
N8 H8 O17 . 0.966 1.871 2.818(3) 166.19 yes
N9 H9 O1 . 1.007 1.902 2.889(3) 165.95 yes
O19 H19a O15 . 0.959 2.040 2.866(4) 143.20 yes
O19 H19b O2 4_666 0.962 2.021 2.863(3) 145.08 yes
